data_1520355
loop_
_publ_author_name
'Coles, Susanne L.'
'Threlfall, Terry L.'
'Hursthouse, Michael B.'

_publ_section_title
;
 N-(4-butoxyphenyl)acetamide
;
_journal_name_full 'Crystal Structure Report Archive'
_journal_page_first 1402
_journal_year 2009
_chemical_formula_sum 'C12 H17 N O2'
_chemical_formula_weight 207.27
_chemical_name_systematic
;
 N-(4-butoxyphenyl)acetamide
;
_space_group_IT_number 14
_symmetry_cell_setting monoclinic
_symmetry_space_group_name_Hall '-P 2ybc'
_symmetry_space_group_name_H-M 'P 1 21/c 1'
_atom_sites_solution_hydrogens geom
_atom_sites_solution_primary direct
_atom_sites_solution_secondary difmap
_cell_angle_alpha 90.00
_cell_angle_beta 95.691(2)
_cell_angle_gamma 90.00
_cell_formula_units_Z 4
_cell_length_a 10.5164(3)
_cell_length_b 9.8032(3)
_cell_length_c 10.9034(2)
_cell_measurement_reflns_used 10636
_cell_measurement_temperature 120(2)
_cell_measurement_theta_max 27.48
_cell_measurement_theta_min 2.91
_cell_volume 1118.54(5)
_computing_cell_refinement 'DENZO (Otwinowski & Minor, 1997) & COLLECT (Hooft, R.W.W., 1998)'
_computing_data_collection 'COLLECT (Hooft, R.W.W., 1998)'
_computing_data_reduction 'DENZO (Otwinowski & Minor, 1997) & COLLECT (Hooft, R.W.W., 1998)'
_computing_structure_refinement 'SHELXL-97 (Sheldrick, 1997)'
_computing_structure_solution 'SHELXS-97 (Sheldrick, 1997)'
_diffrn_ambient_temperature 120(2)
_diffrn_detector_area_resol_mean 9.091
_diffrn_measured_fraction_theta_full 0.992
_diffrn_measured_fraction_theta_max 0.992
_diffrn_measurement_device_type 'Bruker-Nonius Roper CCD camera on \k-goniostat'
_diffrn_measurement_method '\f & \w scans'
_diffrn_radiation_monochromator graphite
_diffrn_radiation_source 'Bruker-Nonius FR591 rotating anode'
_diffrn_radiation_type MoK\a
_diffrn_radiation_wavelength 0.71073
_diffrn_reflns_av_R_equivalents 0.0407
_diffrn_reflns_av_sigmaI/netI 0.0280
_diffrn_reflns_limit_h_max 13
_diffrn_reflns_limit_h_min -13
_diffrn_reflns_limit_k_max 11
_diffrn_reflns_limit_k_min -12
_diffrn_reflns_limit_l_max 14
_diffrn_reflns_limit_l_min -13
_diffrn_reflns_number 16589
_diffrn_reflns_theta_full 27.50
_diffrn_reflns_theta_max 27.50
_diffrn_reflns_theta_min 3.30
_exptl_absorpt_coefficient_mu 0.083
_exptl_absorpt_correction_T_max 0.9770
_exptl_absorpt_correction_T_min 0.9642
_exptl_absorpt_correction_type multi-scan
_exptl_absorpt_process_details 'SADABS 2007/2 (Sheldrick, G.M., 2007)'
_exptl_crystal_colour colourless
_exptl_crystal_density_diffrn 1.231
_exptl_crystal_density_method 'not measured'
_exptl_crystal_description 'cut block'
_exptl_crystal_F_000 448
_exptl_crystal_size_max 0.44
_exptl_crystal_size_mid 0.38
_exptl_crystal_size_min 0.28
_refine_diff_density_max 0.202
_refine_diff_density_min -0.209
_refine_diff_density_rms 0.040
_refine_ls_extinction_method none
_refine_ls_goodness_of_fit_ref 1.061
_refine_ls_hydrogen_treatment mixed
_refine_ls_matrix_type full
_refine_ls_number_parameters 142
_refine_ls_number_reflns 2552
_refine_ls_number_restraints 1
_refine_ls_restrained_S_all 1.061
_refine_ls_R_factor_all 0.0487
_refine_ls_R_factor_gt 0.0392
_refine_ls_shift/su_max 0.001
_refine_ls_shift/su_mean 0.000
_refine_ls_structure_factor_coef Fsqd
_refine_ls_weighting_details 'calc w=1/[\s^2^(Fo^2^)+(0.0451P)^2^+0.3547P] where P=(Fo^2^+2Fc^2^)/3'
_refine_ls_weighting_scheme calc
_refine_ls_wR_factor_gt 0.0962
_refine_ls_wR_factor_ref 0.1017
_reflns_number_gt 2149
_reflns_number_total 2552
_reflns_threshold_expression >2sigma(I)
_cod_data_source_file eCrystal-1402.cif
_cod_data_source_block 2009lsh070
_cod_depositor_comments
;
Citation :
Coles (nee Huth), Susanne L. and Threlfall, Terry L. and 
Hursthouse, Michael B. (2009) 
University of Southampton, Crystal Structure Report Archive. 
(doi:10.5258/ecrystals/1402)

More at:
http://ecrystals.chem.soton.ac.uk/1402/

The following automatic conversions were performed:

'_symmetry_cell_setting' value 'Monoclinic' changed to 'monoclinic'
according to the built-in table from CIF Core dictionary named
'cif_core.dic' version 2.4.1 from 2010-06-29.

Automatic conversion script
Id: cif_fix_values 3392 2015-05-12 13:50:21Z andrius 
;
_cod_original_sg_symbol_H-M P21/c
_cod_database_code 1520355

loop_
_symmetry_equiv_pos_as_xyz
'x, y, z'
'-x, y+1/2, -z+1/2'
'-x, -y, -z'
'x, -y-1/2, z-1/2'

loop_
_atom_site_label
_atom_site_type_symbol
_atom_site_fract_x
_atom_site_fract_y
_atom_site_fract_z
_atom_site_U_iso_or_equiv
_atom_site_adp_type
_atom_site_occupancy
_atom_site_symmetry_multiplicity
_atom_site_calc_flag
_atom_site_refinement_flags
_atom_site_disorder_assembly
_atom_site_disorder_group
C1 C 0.11270(10) 0.07465(11) 1.10690(10) 0.0171(2) Uani 1 1 d . . .
C2 C 0.10277(11) 0.18948(12) 1.03174(10) 0.0196(2) Uani 1 1 d . . .
H2 H 0.0322 0.2496 1.0343 0.024 Uiso 1 1 calc R . .
C3 C 0.19609(11) 0.21682(11) 0.95240(10) 0.0198(2) Uani 1 1 d . . .
H3 H 0.1890 0.2955 0.9013 0.024 Uiso 1 1 calc R . .
C4 C 0.29920(10) 0.12903(11) 0.94821(10) 0.0175(2) Uani 1 1 d . . .
C5 C 0.30804(11) 0.01265(11) 1.02202(10) 0.0197(2) Uani 1 1 d . . .
H5 H 0.3780 -0.0482 1.0187 0.024 Uiso 1 1 calc R . .
C6 C 0.21538(11) -0.01449(11) 1.10006(10) 0.0194(2) Uani 1 1 d . . .
H6 H 0.2215 -0.0945 1.1495 0.023 Uiso 1 1 calc R . .
C7 C -0.05763(10) 0.12548(12) 1.24279(10) 0.0200(2) Uani 1 1 d . . .
C8 C -0.14581(12) 0.05724(13) 1.32481(12) 0.0280(3) Uani 1 1 d . . .
H8A H -0.1440 0.1072 1.4028 0.042 Uiso 1 1 calc R . .
H8B H -0.1177 -0.0369 1.3411 0.042 Uiso 1 1 calc R . .
H8C H -0.2331 0.0571 1.2838 0.042 Uiso 1 1 calc R . .
C9 C 0.39192(11) 0.26318(11) 0.79514(10) 0.0203(2) Uani 1 1 d . . .
H9A H 0.3879 0.3482 0.8436 0.024 Uiso 1 1 calc R . .
H9B H 0.3150 0.2584 0.7351 0.024 Uiso 1 1 calc R . .
C10 C 0.51158(11) 0.26175(12) 0.72851(10) 0.0198(2) Uani 1 1 d . . .
H10A H 0.5873 0.2609 0.7902 0.024 Uiso 1 1 calc R . .
H10B H 0.5148 0.3466 0.6796 0.024 Uiso 1 1 calc R . .
C11 C 0.51849(12) 0.13978(12) 0.64324(11) 0.0236(3) Uani 1 1 d . . .
H11A H 0.4422 0.1400 0.5823 0.028 Uiso 1 1 calc R . .
H11B H 0.5164 0.0550 0.6924 0.028 Uiso 1 1 calc R . .
C12 C 0.63795(12) 0.13905(13) 0.57481(11) 0.0256(3) Uani 1 1 d . . .
H12A H 0.6387 0.2206 0.5229 0.038 Uiso 1 1 calc R . .
H12B H 0.6379 0.0574 0.5230 0.038 Uiso 1 1 calc R . .
H12C H 0.7140 0.1387 0.6345 0.038 Uiso 1 1 calc R . .
N1 N 0.02137(9) 0.03983(10) 1.18952(9) 0.0193(2) Uani 1 1 d D . .
O1 O -0.05947(8) 0.25006(8) 1.22622(8) 0.0260(2) Uani 1 1 d . . .
O2 O 0.39746(7) 0.14650(8) 0.87542(7) 0.0210(2) Uani 1 1 d . . .
H1N H 0.0188(13) -0.0470(13) 1.2094(13) 0.028(4) Uiso 1 1 d D . .

loop_
_atom_site_aniso_label
_atom_site_aniso_U_11
_atom_site_aniso_U_22
_atom_site_aniso_U_33
_atom_site_aniso_U_23
_atom_site_aniso_U_13
_atom_site_aniso_U_12
C1 0.0170(5) 0.0146(5) 0.0199(5) -0.0027(4) 0.0021(4) -0.0022(4)
C2 0.0172(5) 0.0169(6) 0.0246(6) -0.0004(4) 0.0008(4) 0.0022(4)
C3 0.0200(6) 0.0153(5) 0.0237(6) 0.0035(4) 0.0000(4) -0.0003(4)
C4 0.0171(5) 0.0166(5) 0.0189(5) -0.0008(4) 0.0017(4) -0.0024(4)
C5 0.0200(5) 0.0150(5) 0.0244(6) 0.0001(4) 0.0038(4) 0.0020(4)
C6 0.0235(6) 0.0123(5) 0.0225(6) 0.0021(4) 0.0032(4) 0.0008(4)
C7 0.0181(5) 0.0181(6) 0.0236(6) -0.0041(4) 0.0016(4) 0.0000(4)
C8 0.0269(6) 0.0257(6) 0.0332(7) -0.0020(5) 0.0123(5) 0.0005(5)
C9 0.0254(6) 0.0132(5) 0.0227(6) 0.0034(4) 0.0042(4) 0.0002(4)
C10 0.0241(6) 0.0163(6) 0.0193(5) 0.0004(4) 0.0038(4) -0.0028(4)
C11 0.0286(6) 0.0169(6) 0.0255(6) -0.0023(5) 0.0042(5) -0.0014(5)
C12 0.0361(7) 0.0202(6) 0.0215(6) -0.0005(5) 0.0078(5) -0.0012(5)
N1 0.0205(5) 0.0133(5) 0.0249(5) -0.0004(4) 0.0059(4) -0.0002(4)
O1 0.0291(5) 0.0164(4) 0.0332(5) -0.0034(3) 0.0064(4) 0.0029(3)
O2 0.0206(4) 0.0184(4) 0.0248(4) 0.0073(3) 0.0065(3) 0.0020(3)

loop_
_atom_type_symbol
_atom_type_description
_atom_type_scat_dispersion_real
_atom_type_scat_dispersion_imag
_atom_type_scat_source
C C 0.0033 0.0016 'International Tables Vol C Tables 4.2.6.8 and 6.1.1.4'
H H 0.0000 0.0000 'International Tables Vol C Tables 4.2.6.8 and 6.1.1.4'
N N 0.0061 0.0033 'International Tables Vol C Tables 4.2.6.8 and 6.1.1.4'
O O 0.0106 0.0060 'International Tables Vol C Tables 4.2.6.8 and 6.1.1.4'

loop_
_geom_angle_atom_site_label_1
_geom_angle_atom_site_label_2
_geom_angle_atom_site_label_3
_geom_angle
_geom_angle_site_symmetry_1
_geom_angle_site_symmetry_3
C2 C1 C6 119.23(10) . .
C2 C1 N1 123.49(10) . .
C6 C1 N1 117.26(10) . .
C1 C2 C3 120.27(10) . .
C1 C2 H2 119.9 . .
C3 C2 H2 119.9 . .
C4 C3 C2 120.02(10) . .
C4 C3 H3 120.0 . .
C2 C3 H3 120.0 . .
O2 C4 C3 125.16(10) . .
O2 C4 C5 115.11(10) . .
C3 C4 C5 119.72(10) . .
C6 C5 C4 120.16(10) . .
C6 C5 H5 119.9 . .
C4 C5 H5 119.9 . .
C5 C6 C1 120.57(10) . .
C5 C6 H6 119.7 . .
C1 C6 H6 119.7 . .
O1 C7 N1 123.56(11) . .
O1 C7 C8 121.62(10) . .
N1 C7 C8 114.81(10) . .
C7 C8 H8A 109.5 . .
C7 C8 H8B 109.5 . .
H8A C8 H8B 109.5 . .
C7 C8 H8C 109.5 . .
H8A C8 H8C 109.5 . .
H8B C8 H8C 109.5 . .
O2 C9 C10 107.42(9) . .
O2 C9 H9A 110.2 . .
C10 C9 H9A 110.2 . .
O2 C9 H9B 110.2 . .
C10 C9 H9B 110.2 . .
H9A C9 H9B 108.5 . .
C9 C10 C11 113.14(9) . .
C9 C10 H10A 109.0 . .
C11 C10 H10A 109.0 . .
C9 C10 H10B 109.0 . .
C11 C10 H10B 109.0 . .
H10A C10 H10B 107.8 . .
C10 C11 C12 113.26(10) . .
C10 C11 H11A 108.9 . .
C12 C11 H11A 108.9 . .
C10 C11 H11B 108.9 . .
C12 C11 H11B 108.9 . .
H11A C11 H11B 107.7 . .
C11 C12 H12A 109.5 . .
C11 C12 H12B 109.5 . .
H12A C12 H12B 109.5 . .
C11 C12 H12C 109.5 . .
H12A C12 H12C 109.5 . .
H12B C12 H12C 109.5 . .
C7 N1 C1 127.26(10) . .
C7 N1 H1N 117.4(9) . .
C1 N1 H1N 115.3(9) . .
C4 O2 C9 117.59(8) . .

loop_
_geom_bond_atom_site_label_1
_geom_bond_atom_site_label_2
_geom_bond_distance
_geom_bond_site_symmetry_2
C1 C2 1.3902(16) .
C1 C6 1.3968(15) .
C1 N1 1.4220(14) .
C2 C3 1.3971(16) .
C2 H2 0.9500 .
C3 C4 1.3887(16) .
C3 H3 0.9500 .
C4 O2 1.3746(13) .
C4 C5 1.3940(15) .
C5 C6 1.3816(15) .
C5 H5 0.9500 .
C6 H6 0.9500 .
C7 O1 1.2344(14) .
C7 N1 1.3522(14) .
C7 C8 1.5072(16) .
C8 H8A 0.9800 .
C8 H8B 0.9800 .
C8 H8C 0.9800 .
C9 O2 1.4379(13) .
C9 C10 1.5143(16) .
C9 H9A 0.9900 .
C9 H9B 0.9900 .
C10 C11 1.5207(15) .
C10 H10A 0.9900 .
C10 H10B 0.9900 .
C11 C12 1.5235(16) .
C11 H11A 0.9900 .
C11 H11B 0.9900 .
C12 H12A 0.9800 .
C12 H12B 0.9800 .
C12 H12C 0.9800 .
N1 H1N 0.880(12) .

loop_
_geom_hbond_atom_site_label_D
_geom_hbond_atom_site_label_H
_geom_hbond_atom_site_label_A
_geom_hbond_distance_DH
_geom_hbond_distance_HA
_geom_hbond_distance_DA
_geom_hbond_angle_DHA
_geom_hbond_site_symmetry_A
N1 H1N O1 0.880(12) 2.138(13) 3.0001(13) 166.3(13) 2_547
